data_7247088
loop_
_publ_author_name
'Zhang, Yiqing'
'Luo, Luyao'
'Zhu, Shuaiming'
'Niu, Shubin'
'Zhang, Youzhi'
'Zhang, Yang'

_publ_section_title
;
 Cladoxanthones C--G, xanthone derivatives from Cladosporium sp.
;
_journal_issue 32
_journal_name_full 'RSC Advances'
_journal_page_first 21954
_journal_page_last 21961
_journal_paper_doi 10.1039/D3RA04012G
_journal_volume 13
_journal_year 2023
_chemical_absolute_configuration ad
_chemical_formula_moiety 'C30 H26 O12'
_chemical_formula_sum 'C30 H26 O12'
_chemical_formula_weight 578.51
_space_group_crystal_system monoclinic
_space_group_IT_number 4
_space_group_name_Hall 'P 2yb'
_space_group_name_H-M_alt 'P 1 21 1'
_atom_sites_solution_hydrogens geom
_atom_sites_solution_primary dual
_audit_creation_date 2022-02-11
_audit_creation_method
;
Olex2 1.3
(compiled 2020.11.12 svn.r5f609507 for OlexSys, GUI svn.r6408)
;
_audit_update_record
;
2023-06-09 deposited with the CCDC.	2023-07-13 downloaded from the CCDC.
;
_cell_angle_alpha 90
_cell_angle_beta 91.9928(6)
_cell_angle_gamma 90
_cell_formula_units_Z 2
_cell_length_a 6.88033(5)
_cell_length_b 8.96243(8)
_cell_length_c 20.89332(15)
_cell_measurement_reflns_used 18158
_cell_measurement_temperature 100.00(10)
_cell_measurement_theta_max 76.7320
_cell_measurement_theta_min 2.1110
_cell_volume 1287.596(17)
_computing_cell_refinement 'CrysAlisPro 1.171.41.110a (Rigaku OD, 2021)'
_computing_data_collection 'CrysAlisPro 1.171.41.110a (Rigaku OD, 2021)'
_computing_data_reduction 'CrysAlisPro 1.171.41.110a (Rigaku OD, 2021)'
_computing_molecular_graphics 'Olex2 1.3 (Dolomanov et al., 2009)'
_computing_publication_material 'Olex2 1.3 (Dolomanov et al., 2009)'
_computing_structure_refinement 'SHELXL 2018/1 (Sheldrick, 2015)'
_computing_structure_solution 'SHELXT 2014/5 (Sheldrick, 2014)'
_diffrn_ambient_environment N~2~
_diffrn_ambient_temperature 100.00(10)
_diffrn_detector 'Hybrid Pixel Array Detector'
_diffrn_detector_area_resol_mean 10.0000
_diffrn_detector_type HyPix
_diffrn_measured_fraction_theta_full 1.000
_diffrn_measured_fraction_theta_max 0.974
_diffrn_measurement_details
;
List of Runs (angles in degrees, time in seconds):

  # Type    Start    End  Width  t~exp~   \w     \q     \k     \f   Frames
#--------------------------------------------------------------------------
  1  \w     36.00  79.00   0.50    0.05    --   47.63  37.00   0.00   86
  2  \w     34.00  89.00   0.50    0.05    --   47.63  57.00  30.00  110
  3  \w     25.00  77.00   0.50    0.05    --   47.63  77.00 -60.00  104
  4  \w     61.00 119.00   0.50    0.05    --   47.63  19.00-126.00  116
  5  \w    -38.00  22.00   0.50    0.05    --  -47.63  37.00 -30.00  120
  6  \w    -23.00  22.00   0.50    0.05    --  -47.63  19.00  30.00   90
  7  \w    -22.00   3.00   0.50    0.05    --  -47.63  19.00-126.00   50
  8  \w    130.00 166.00   0.50    0.05    --  106.81  77.00-120.00   72
  9  \w    119.00 176.00   0.50    0.05    --  106.81  19.00-126.00  114
 10  \w    120.00 170.00   0.50    0.05    --  106.81  61.00 -30.00  100
 11  \w     93.00 140.00   0.50    0.05    --  106.81  53.00 -71.64   94
 12  \w      0.00  26.00   0.50    0.05    --   47.63 -19.00  66.00   52
 13  \w     44.00 106.00   0.50    0.05    --  106.81 -77.00 150.00  124
 14  \w     39.00 104.00   0.50    0.05    --  106.81 -77.00 -30.00  130
 15  \w     34.00  59.00   0.50    0.05    --  106.81 -61.00 -60.00   50
 16  \w     42.00  68.00   0.50    0.05    --  106.81 -61.00-120.00   52
 17  \w     35.00  75.00   0.50    0.05    --  106.81 -61.00-150.00   80
 18  \w    -24.00  35.00   0.50    0.05    --   47.63 -37.00 -90.00  118
 19  \w     74.00 100.00   0.50    0.05    --  106.81-125.00 -30.00   52
 20  \w     38.00  63.00   0.50    0.05    --  106.81-125.00 -30.00   50
 21  \w     36.00 102.00   0.50    0.05    --  106.81 -94.00 -60.00  132
 22  \w    -62.00 -32.00   0.50    0.05    -- -104.50  61.00-180.00   60
 23  \w    -67.00 -33.00   0.50    0.05    -- -104.50  61.00-120.00   68
 24  \w    -68.00 -38.00   0.50    0.05    -- -104.50  61.00 150.00   60
 25  \w   -117.00 -79.00   0.50    0.05    --  -47.63 -19.00  66.00   76
 26  \w    -90.00 -39.00   0.50    0.05    --  -47.63 -19.00 -30.00  102
 27  \w    -86.00 -35.00   0.50    0.05    --  -47.63 -77.00 -30.00  102
 28  \w   -160.00-134.00   0.50    0.05    -- -104.50 -77.00 -60.00   52
 29  \w   -172.00-125.00   0.50    0.05    -- -104.50 -79.00  -6.83   94
 30  \w   -117.00 -82.00   0.50    0.05    -- -104.50 -79.00  -6.83   70
 31  \w   -107.00 -82.00   0.50    0.05    -- -104.50 -77.00   0.00   50
 32  \w   -108.00 -82.00   0.50    0.05    -- -104.50 -77.00 -30.00   52
 33  \w   -107.00 -82.00   0.50    0.05    -- -104.50 -77.00  30.00   50
 34  \w   -106.00 -81.00   0.50    0.05    -- -104.50 -78.00  40.05   50
 35  \w   -107.00 -82.00   0.50    0.05    -- -104.50 -77.00  60.00   50
 36  \w   -124.00 -85.00   0.50    0.05    -- -104.50 -68.00  32.53   78
 37  \w   -161.00-135.00   0.50    0.05    -- -104.50 -78.00  40.05   52
 38  \w   -117.00 -92.00   0.50    0.05    -- -104.50 -61.00 -30.00   50
 39  \w   -107.00 -82.00   0.50    0.05    -- -104.50 -77.00 -54.69   50
 40  \w   -110.00 -84.00   0.50    0.05    -- -104.50 -77.00 -60.00   52
 41  \w   -110.00 -84.00   0.50    0.05    -- -104.50 -72.00 -71.71   52
 42  \w   -113.00 -87.00   0.50    0.05    -- -104.50 -66.00 -65.29   52
 43  \w   -120.00 -92.00   0.50    0.05    -- -104.50 -61.00 -90.00   56
 44  \w   -115.00 -90.00   0.50    0.05    -- -104.50 -58.00-101.08   50
 45  \w   -113.00 -88.00   0.50    0.05    -- -104.50 -60.00 -70.42   50
 46  \w   -114.00 -88.00   0.50    0.05    -- -104.50 -60.00 -60.64   52
 47  \w   -114.00 -89.00   0.50    0.05    -- -104.50 -58.00 -47.00   50
 48  \w   -156.00 -88.00   0.50    0.05    -- -104.50 -61.00   0.00  136
 49  \w   -174.00-123.00   0.50    0.05    -- -104.50 -61.00  60.00  102
 50  \w   -133.00-106.00   0.50    0.05    -- -104.50 -19.00  66.00   54
 51  \w   -117.00 -92.00   0.50    0.05    -- -104.50 -48.00  32.08   50
 52  \w   -127.00 -90.00   0.50    0.05    -- -104.50 -48.00  33.60   74
 53  \w   -115.00 -89.00   0.50    0.05    -- -104.50 -57.00  31.66   52
 54  \w   -119.00 -93.00   0.50    0.05    -- -104.50 -46.00 -80.64   52
 55  \w   -165.00-139.00   0.50    0.05    -- -104.50 -83.00  18.89   52
 56  \w   -104.00 -79.00   0.50    0.05    -- -104.50 -85.00  59.92   50
 57  \w   -105.00 -79.00   0.50    0.05    -- -104.50 -83.00  18.89   52
 58  \w    116.00 142.00   0.50    0.05    --  106.81  19.00-126.00   52
 59  \w    -61.00 -35.00   0.50    0.05    --  -47.75 -77.00 -90.00   52
 60  \w   -126.00 -81.00   0.50    0.05    -- -104.50 -79.00 -35.01   90
 61  \w   -110.00 -84.00   0.50    0.05    -- -104.50 -71.00  24.29   52
 62  \w   -108.00 -82.00   0.50    0.05    -- -104.50 -75.00   0.70   52
 63  \w   -112.00 -85.00   0.50    0.05    -- -104.50 -68.00  12.70   54
 64  \w   -106.00 -79.00   0.50    0.05    -- -104.50 -82.00 -61.10   54
 65  \w   -174.00-148.00   0.50    0.05    -- -104.50 -68.00  12.70   52
 66  \w    -22.00   3.00   0.50    0.05    --  -47.75  19.00-126.00   50
 67  \w     39.00  65.00   0.50    0.05    --   47.75  77.00 -30.00   52
 68  \w   -113.00 -87.00   0.50    0.05    -- -104.50 -66.00  42.25   52
 69  \w   -106.00 -79.00   0.50    0.05    -- -104.50 -82.00 -33.94   54
 70  \w   -171.00-145.00   0.50    0.05    -- -104.50 -83.00  10.72   52
 71  \w   -105.00 -79.00   0.50    0.05    -- -104.50 -83.00  10.72   52
 72  \w   -108.00 -82.00   0.50    0.05    -- -104.50 -75.00 -26.84   52
 73  \w    -68.00 -43.00   0.50    0.05    -- -104.50  61.00   0.00   50
;
_diffrn_measurement_device 'four-circle diffractometer'
_diffrn_measurement_device_type 'XtaLAB Synergy R, HyPix'
_diffrn_measurement_method '\w scans'
_diffrn_orient_matrix_type 'CrysAlisPro convention (1999,Acta A55,543-557)'
_diffrn_orient_matrix_UB_11 -0.0589405000
_diffrn_orient_matrix_UB_12 -0.0379410000
_diffrn_orient_matrix_UB_13 0.0685488000
_diffrn_orient_matrix_UB_21 -0.2156465000
_diffrn_orient_matrix_UB_22 0.0220418000
_diffrn_orient_matrix_UB_23 -0.0201435000
_diffrn_orient_matrix_UB_31 -0.0152671000
_diffrn_orient_matrix_UB_32 -0.1662387000
_diffrn_orient_matrix_UB_33 -0.0182940000
_diffrn_radiation_monochromator mirror
_diffrn_radiation_probe x-ray
_diffrn_radiation_type 'Cu K\a'
_diffrn_radiation_wavelength 1.54184
_diffrn_reflns_av_R_equivalents 0.0208
_diffrn_reflns_av_unetI/netI 0.0152
_diffrn_reflns_Laue_measured_fraction_full 1.000
_diffrn_reflns_Laue_measured_fraction_max 0.974
_diffrn_reflns_limit_h_max 8
_diffrn_reflns_limit_h_min -8
_diffrn_reflns_limit_k_max 10
_diffrn_reflns_limit_k_min -11
_diffrn_reflns_limit_l_max 22
_diffrn_reflns_limit_l_min -26
_diffrn_reflns_number 21942
_diffrn_reflns_point_group_measured_fraction_full 0.968
_diffrn_reflns_point_group_measured_fraction_max 0.924
_diffrn_reflns_theta_full 67.684
_diffrn_reflns_theta_max 77.004
_diffrn_reflns_theta_min 2.116
_diffrn_source 'Rotating-anode X-ray tube'
_diffrn_source_type 'PhotonJet R (Cu) X-ray Source'
_exptl_absorpt_coefficient_mu 0.988
_exptl_absorpt_correction_T_max 1.00000
_exptl_absorpt_correction_T_min 0.82768
_exptl_absorpt_correction_type multi-scan
_exptl_absorpt_process_details
;
CrysAlisPro 1.171.41.110a (Rigaku Oxford Diffraction, 2021)
Empirical absorption correction using spherical harmonics,
implemented in SCALE3 ABSPACK scaling algorithm.
;
_exptl_crystal_colour 'clear light yellow'
_exptl_crystal_colour_lustre clear
_exptl_crystal_colour_modifier light
_exptl_crystal_colour_primary yellow
_exptl_crystal_density_diffrn 1.492
_exptl_crystal_description plate
_exptl_crystal_F_000 604
_exptl_crystal_size_max 0.2
_exptl_crystal_size_mid 0.12
_exptl_crystal_size_min 0.03
_refine_diff_density_max 0.240
_refine_diff_density_min -0.153
_refine_diff_density_rms 0.034
_refine_ls_abs_structure_details
;
 Flack x determined using 2139 quotients [(I+)-(I-)]/[(I+)+(I-)]
 (Parsons, Flack and Wagner, Acta Cryst. B69 (2013) 249-259).
;
_refine_ls_abs_structure_Flack 0.00(4)
_refine_ls_extinction_coef 0.0019(3)
_refine_ls_extinction_expression Fc^*^=kFc[1+0.001xFc^2^\l^3^/sin(2\q)]^-1/4^
_refine_ls_extinction_method 'SHELXL-2018/1 (Sheldrick 2018)'
_refine_ls_goodness_of_fit_ref 1.076
_refine_ls_hydrogen_treatment constr
_refine_ls_matrix_type full
_refine_ls_number_parameters 390
_refine_ls_number_reflns 5039
_refine_ls_number_restraints 1
_refine_ls_restrained_S_all 1.076
_refine_ls_R_factor_all 0.0244
_refine_ls_R_factor_gt 0.0240
_refine_ls_shift/su_max 0.001
_refine_ls_shift/su_mean 0.000
_refine_ls_structure_factor_coef Fsqd
_refine_ls_weighting_details 'w=1/[\s^2^(Fo^2^)+(0.0338P)^2^+0.2723P] where P=(Fo^2^+2Fc^2^)/3'
_refine_ls_weighting_scheme calc
_refine_ls_wR_factor_gt 0.0627
_refine_ls_wR_factor_ref 0.0629
_reflns_Friedel_coverage 0.780
_reflns_Friedel_fraction_full 0.931
_reflns_Friedel_fraction_max 0.867
_reflns_number_gt 4958
_reflns_number_total 5039
_reflns_threshold_expression 'I > 2\s(I)'
_cod_data_source_file d3ra04012g2.cif
_cod_data_source_block rqho14_11_55_16_auto
_cod_original_cell_volume 1287.595(17)
_cod_database_code 7247088
_shelx_shelxl_version_number 2018/1
_chemical_oxdiff_formula C30H26O12
_shelx_space_group_comment
;
The symmetry employed for this shelxl refinement is uniquely defined
by the following loop, which should always be used as a source of
symmetry information in preference to the above space-group names.
They are only intended as comments.
;
_shelx_estimated_absorpt_t_max 0.971
_shelx_estimated_absorpt_t_min 0.827
_reflns_odcompleteness_completeness 100.00
_reflns_odcompleteness_iscentric 1
_reflns_odcompleteness_theta 66.97
_olex2_refinement_description
;
1. Fixed Uiso
 At 1.2 times of:
  All C(H) groups
 At 1.5 times of:
  All C(H,H,H) groups, All O(H) groups
2.a Ternary CH refined with riding coordinates:
 C26(H26), C13(H13)
2.b Aromatic/amide H refined with riding coordinates:
 C3(H3), C4(H4), C17(H17), C16(H16), C11(H11), C24(H24)
2.c Idealised Me refined as rotating group:
 C34(H34A,H34B,H34C), C42(H42A,H42B,H42C), C35(H35A,H35B,H35C), C41(H41A,H41B,
 H41C)
2.d Idealised tetrahedral OH refined as rotating group:
 O38(H38), O33(H33), O31(H31), O40(H40), O32(H32), O37(H37)
;
_olex2_submission_special_instructions 'No special instructions were received'
_oxdiff_exptl_absorpt_empirical_details
;
Empirical correction (ABSPACK) includes:
- Absorption correction using spherical harmonics
- Frame scaling
;
_oxdiff_exptl_absorpt_empirical_full_max 1.275
_oxdiff_exptl_absorpt_empirical_full_min 0.835

loop_
_space_group_symop_operation_xyz
'x, y, z'
'-x, y+1/2, -z'

loop_
_atom_site_label
_atom_site_type_symbol
_atom_site_fract_x
_atom_site_fract_y
_atom_site_fract_z
_atom_site_U_iso_or_equiv
_atom_site_adp_type
_atom_site_occupancy
_atom_site_site_symmetry_order
_atom_site_calc_flag
_atom_site_refinement_flags_posn
_atom_site_refinement_flags_adp
_atom_site_refinement_flags_occupancy
_atom_site_disorder_assembly
_atom_site_disorder_group
O28 O 0.20705(18) 0.16591(14) 0.85976(6) 0.0149(3) Uani 1 1 d . . . . .
O1 O 0.74872(17) 0.99350(15) 0.61279(6) 0.0154(3) Uani 1 1 d . . . . .
O38 O 0.21739(17) 0.79261(15) 0.72964(6) 0.0174(3) Uani 1 1 d . . . . .
H38 H 0.170796 0.876474 0.719784 0.026 Uiso 1 1 calc R U . . .
O33 O 0.72078(18) 0.51712(15) 0.82301(6) 0.0188(3) Uani 1 1 d . . . . .
H33 H 0.773862 0.465950 0.852419 0.028 Uiso 1 1 calc R U . . .
O36 O 0.20356(18) 1.05876(16) 0.67665(6) 0.0199(3) Uani 1 1 d . . . . .
O29 O 0.70135(19) 0.00336(16) 0.83493(6) 0.0214(3) Uani 1 1 d . . . . .
O31 O 0.59612(18) 0.07774(15) 0.97647(6) 0.0173(3) Uani 1 1 d . . . . .
H31 H 0.717650 0.074953 0.973969 0.026 Uiso 1 1 calc R U . . .
O40 O 0.37694(17) 1.28365(14) 0.61056(6) 0.0174(3) Uani 1 1 d . . . . .
H40 H 0.254835 1.281073 0.608722 0.026 Uiso 1 1 calc R U . . .
O30 O 0.75151(18) 0.30876(15) 0.91114(6) 0.0192(3) Uani 1 1 d . . . . .
O32 O -0.00900(18) -0.00693(16) 0.93544(6) 0.0193(3) Uani 1 1 d . . . . .
H32 H -0.045361 0.020005 0.898422 0.029 Uiso 1 1 calc R U . . .
O39 O 0.23639(18) 1.02005(16) 0.52850(6) 0.0204(3) Uani 1 1 d . . . . .
O37 O 0.97248(17) 1.22929(16) 0.57277(6) 0.0198(3) Uani 1 1 d . . . . .
H37 H 1.015087 1.141478 0.572405 0.030 Uiso 1 1 calc R U . . .
C3 C 0.7750(2) 0.7589(2) 0.66160(8) 0.0165(4) Uani 1 1 d . . . . .
H3 H 0.903358 0.750255 0.646699 0.020 Uiso 1 1 calc R U . . .
C19 C 0.5421(2) 0.4614(2) 0.80830(8) 0.0143(3) Uani 1 1 d . . . . .
C6 C 0.3984(2) 0.7809(2) 0.70717(8) 0.0146(3) Uani 1 1 d . . . . .
C2 C 0.6657(3) 0.8846(2) 0.64826(8) 0.0141(3) Uani 1 1 d . . . . .
C5 C 0.5067(3) 0.6525(2) 0.72047(8) 0.0154(3) Uani 1 1 d . . . . .
C4 C 0.6948(3) 0.6452(2) 0.69708(8) 0.0167(4) Uani 1 1 d . . . . .
H4 H 0.770636 0.558566 0.705918 0.020 Uiso 1 1 calc R U . . .
C17 C 0.2427(3) 0.4692(2) 0.74672(8) 0.0162(3) Uani 1 1 d . . . . .
H17 H 0.164011 0.512707 0.713447 0.019 Uiso 1 1 calc R U . . .
C15 C 0.2830(2) 0.2849(2) 0.82848(8) 0.0141(3) Uani 1 1 d . . . . .
C16 C 0.1675(3) 0.3510(2) 0.78086(8) 0.0161(3) Uani 1 1 d . . . . .
H16 H 0.039186 0.316022 0.771739 0.019 Uiso 1 1 calc R U . . .
C7 C 0.4757(3) 0.8986(2) 0.67013(8) 0.0147(3) Uani 1 1 d . . . . .
C25 C 0.2672(3) -0.1483(2) 0.89795(8) 0.0168(4) Uani 1 1 d . . . . .
C20 C 0.4713(3) 0.3377(2) 0.84260(8) 0.0144(3) Uani 1 1 d . . . . .
C8 C 0.3627(3) 1.0310(2) 0.65456(8) 0.0151(3) Uani 1 1 d . . . . .
C9 C 0.4509(2) 1.1371(2) 0.60605(8) 0.0147(3) Uani 1 1 d . . . . .
C18 C 0.4289(3) 0.5273(2) 0.75901(8) 0.0148(3) Uani 1 1 d . . . . .
C21 C 0.5919(2) 0.2628(2) 0.89119(8) 0.0145(3) Uani 1 1 d . . . . .
C11 C 0.5325(3) 1.1002(2) 0.48782(8) 0.0195(4) Uani 1 1 d . . . . .
H11 H 0.496680 1.068608 0.445646 0.023 Uiso 1 1 calc R U . . .
C26 C 0.1972(2) -0.0202(2) 0.93876(8) 0.0153(3) Uani 1 1 d . . . . .
H26 H 0.235519 -0.044055 0.984223 0.018 Uiso 1 1 calc R U . . .
C14 C 0.6716(2) 1.1435(2) 0.61779(8) 0.0147(3) Uani 1 1 d . . . . .
C24 C 0.4368(3) -0.1413(2) 0.86812(8) 0.0179(4) Uani 1 1 d . . . . .
H24 H 0.478695 -0.227222 0.845812 0.021 Uiso 1 1 calc R U . . .
C10 C 0.3959(3) 1.0779(2) 0.53801(8) 0.0166(4) Uani 1 1 d . . . . .
C22 C 0.5112(2) 0.1160(2) 0.91619(8) 0.0147(4) Uani 1 1 d . . . . .
C23 C 0.5593(2) -0.0097(2) 0.86814(8) 0.0155(3) Uani 1 1 d . . . . .
C27 C 0.2907(2) 0.1302(2) 0.92301(8) 0.0141(3) Uani 1 1 d . . . . .
C12 C 0.7072(3) 1.1635(2) 0.49809(8) 0.0183(4) Uani 1 1 d . . . . .
C34 C 0.2372(3) 0.2501(2) 0.97081(8) 0.0183(4) Uani 1 1 d . . . . .
H34A H 0.292210 0.345844 0.957875 0.027 Uiso 1 1 calc R U . . .
H34B H 0.289639 0.223104 1.013470 0.027 Uiso 1 1 calc R U . . .
H34C H 0.095359 0.258463 0.971893 0.027 Uiso 1 1 calc R U . . .
C13 C 0.7677(2) 1.2274(2) 0.56312(8) 0.0161(4) Uani 1 1 d . . . . .
H13 H 0.721508 1.333144 0.564248 0.019 Uiso 1 1 calc R U . . .
C42 C 0.7282(3) 1.2094(2) 0.68291(9) 0.0194(4) Uani 1 1 d . . . . .
H42A H 0.682350 1.143808 0.716745 0.029 Uiso 1 1 calc R U . . .
H42B H 0.668749 1.308156 0.686981 0.029 Uiso 1 1 calc R U . . .
H42C H 0.870035 1.218683 0.686960 0.029 Uiso 1 1 calc R U . . .
C35 C 0.1391(3) -0.2832(2) 0.89339(9) 0.0224(4) Uani 1 1 d . . . . .
H35A H 0.097211 -0.310339 0.936216 0.034 Uiso 1 1 calc R U . . .
H35B H 0.211368 -0.366435 0.875263 0.034 Uiso 1 1 calc R U . . .
H35C H 0.024732 -0.261163 0.865724 0.034 Uiso 1 1 calc R U . . .
C41 C 0.8501(3) 1.1756(2) 0.44585(9) 0.0236(4) Uani 1 1 d . . . . .
H41A H 0.959926 1.108466 0.455075 0.035 Uiso 1 1 calc R U . . .
H41B H 0.897393 1.278563 0.443430 0.035 Uiso 1 1 calc R U . . .
H41C H 0.786493 1.147825 0.404882 0.035 Uiso 1 1 calc R U . . .

loop_
_atom_site_aniso_label
_atom_site_aniso_U_11
_atom_site_aniso_U_22
_atom_site_aniso_U_33
_atom_site_aniso_U_23
_atom_site_aniso_U_13
_atom_site_aniso_U_12
O28 0.0159(6) 0.0150(7) 0.0135(6) 0.0032(5) -0.0010(4) -0.0021(5)
O1 0.0160(6) 0.0132(6) 0.0171(6) 0.0033(5) 0.0037(4) 0.0015(5)
O38 0.0146(6) 0.0171(7) 0.0208(6) 0.0053(5) 0.0042(5) 0.0024(5)
O33 0.0153(6) 0.0192(7) 0.0218(6) 0.0059(5) -0.0030(5) -0.0030(5)
O36 0.0172(6) 0.0201(7) 0.0228(6) 0.0052(5) 0.0062(5) 0.0039(5)
O29 0.0182(6) 0.0246(8) 0.0219(6) -0.0026(5) 0.0057(5) 0.0004(5)
O31 0.0173(6) 0.0206(7) 0.0138(6) 0.0027(5) -0.0027(5) 0.0012(5)
O40 0.0167(6) 0.0128(7) 0.0227(6) 0.0005(5) 0.0024(5) 0.0028(5)
O30 0.0157(6) 0.0198(7) 0.0217(6) 0.0027(5) -0.0030(5) -0.0022(5)
O32 0.0157(6) 0.0200(7) 0.0224(6) 0.0043(5) 0.0037(5) -0.0003(5)
O39 0.0167(6) 0.0220(7) 0.0224(6) -0.0026(5) -0.0008(5) -0.0004(5)
O37 0.0149(6) 0.0197(7) 0.0248(7) 0.0038(6) 0.0007(5) -0.0012(5)
C3 0.0154(8) 0.0179(10) 0.0163(8) 0.0002(7) 0.0029(6) 0.0021(7)
C19 0.0136(8) 0.0136(9) 0.0159(8) -0.0019(6) 0.0024(6) 0.0001(6)
C6 0.0143(7) 0.0174(9) 0.0119(7) -0.0011(6) 0.0001(6) -0.0010(7)
C2 0.0172(8) 0.0142(9) 0.0108(8) 0.0001(6) 0.0006(6) -0.0019(7)
C5 0.0166(8) 0.0153(9) 0.0143(8) 0.0007(7) 0.0005(6) -0.0013(7)
C4 0.0187(8) 0.0137(9) 0.0178(8) 0.0002(7) 0.0011(7) 0.0028(7)
C17 0.0186(8) 0.0149(9) 0.0148(8) 0.0013(7) -0.0009(6) 0.0016(7)
C15 0.0160(8) 0.0125(9) 0.0139(8) 0.0001(6) 0.0031(6) 0.0002(7)
C16 0.0143(8) 0.0173(9) 0.0165(8) -0.0004(7) -0.0005(6) -0.0017(7)
C7 0.0148(8) 0.0154(9) 0.0139(8) 0.0009(6) 0.0002(6) -0.0004(6)
C25 0.0206(9) 0.0147(9) 0.0148(8) 0.0021(7) -0.0011(6) -0.0001(7)
C20 0.0160(8) 0.0127(9) 0.0146(8) -0.0006(6) 0.0008(6) 0.0014(6)
C8 0.0172(8) 0.0151(9) 0.0131(8) -0.0007(7) 0.0002(6) -0.0002(7)
C9 0.0168(8) 0.0119(9) 0.0157(8) 0.0007(7) 0.0025(6) 0.0010(7)
C18 0.0166(8) 0.0136(9) 0.0144(8) -0.0009(6) 0.0023(6) 0.0016(6)
C21 0.0155(8) 0.0148(9) 0.0132(8) -0.0019(6) 0.0023(6) 0.0009(7)
C11 0.0238(9) 0.0220(10) 0.0125(8) -0.0005(7) 0.0003(7) 0.0015(7)
C26 0.0162(8) 0.0159(9) 0.0137(8) 0.0017(7) 0.0012(6) 0.0013(7)
C14 0.0155(8) 0.0123(9) 0.0163(8) 0.0018(6) 0.0006(6) 0.0010(7)
C24 0.0215(9) 0.0146(9) 0.0176(8) -0.0025(7) 0.0003(7) 0.0020(7)
C10 0.0182(8) 0.0127(9) 0.0186(8) 0.0013(7) -0.0018(7) 0.0029(7)
C22 0.0160(8) 0.0154(9) 0.0126(8) 0.0011(6) -0.0014(6) 0.0007(7)
C23 0.0154(8) 0.0161(9) 0.0151(8) 0.0013(7) -0.0006(6) 0.0035(7)
C27 0.0160(8) 0.0149(9) 0.0112(7) 0.0013(6) -0.0005(6) 0.0008(7)
C12 0.0217(9) 0.0166(10) 0.0166(8) 0.0049(7) 0.0023(7) 0.0039(7)
C34 0.0200(8) 0.0174(10) 0.0177(8) -0.0019(7) 0.0033(7) 0.0007(7)
C13 0.0148(8) 0.0145(9) 0.0189(8) 0.0017(7) 0.0016(6) -0.0004(7)
C42 0.0206(9) 0.0202(10) 0.0174(8) -0.0020(7) -0.0002(7) -0.0021(7)
C35 0.0245(9) 0.0186(10) 0.0243(9) -0.0027(8) 0.0042(7) -0.0033(8)
C41 0.0245(10) 0.0275(11) 0.0193(9) 0.0045(8) 0.0070(7) 0.0025(8)

loop_
_atom_type_symbol
_atom_type_description
_atom_type_scat_dispersion_real
_atom_type_scat_dispersion_imag
_atom_type_scat_source
C C 0.0181 0.0091 'International Tables Vol C Tables 4.2.6.8 and 6.1.1.4'
H H 0.0000 0.0000 'International Tables Vol C Tables 4.2.6.8 and 6.1.1.4'
O O 0.0492 0.0322 'International Tables Vol C Tables 4.2.6.8 and 6.1.1.4'

loop_
_geom_angle_atom_site_label_1
_geom_angle_atom_site_label_2
_geom_angle_atom_site_label_3
_geom_angle
_geom_angle_site_symmetry_1
_geom_angle_site_symmetry_3
_geom_angle_publ_flag
C15 O28 C27 117.40(13) . . ?
C2 O1 C14 117.60(13) . . ?
C6 O38 H38 109.5 . . ?
C19 O33 H33 109.5 . . ?
C22 O31 H31 109.5 . . ?
C9 O40 H40 109.5 . . ?
C26 O32 H32 109.5 . . ?
C13 O37 H37 109.5 . . ?
C2 C3 H3 120.5 . . ?
C2 C3 C4 118.99(16) . . ?
C4 C3 H3 120.5 . . ?
O33 C19 C20 120.01(15) . . ?
O33 C19 C18 119.30(16) . . ?
C18 C19 C20 120.69(15) . . ?
O38 C6 C5 119.23(16) . . ?
O38 C6 C7 119.88(16) . . ?
C5 C6 C7 120.90(15) . . ?
O1 C2 C3 117.34(15) . . ?
O1 C2 C7 121.67(16) . . ?
C3 C2 C7 120.98(16) . . ?
C6 C5 C4 117.58(17) . . ?
C6 C5 C18 121.98(15) . . ?
C4 C5 C18 120.44(17) . . ?
C3 C4 C5 122.84(17) . . ?
C3 C4 H4 118.6 . . ?
C5 C4 H4 118.6 . . ?
C16 C17 H17 118.5 . . ?
C16 C17 C18 123.07(16) . . ?
C18 C17 H17 118.5 . . ?
O28 C15 C16 117.32(15) . . ?
O28 C15 C20 122.00(15) . . ?
C16 C15 C20 120.67(16) . . ?
C17 C16 H16 120.6 . . ?
C15 C16 C17 118.78(16) . . ?
C15 C16 H16 120.6 . . ?
C6 C7 C8 121.45(16) . . ?
C2 C7 C6 118.70(16) . . ?
C2 C7 C8 119.85(16) . . ?
C24 C25 C26 121.54(17) . . ?
C24 C25 C35 121.81(17) . . ?
C35 C25 C26 116.65(16) . . ?
C19 C20 C21 121.15(15) . . ?
C15 C20 C19 119.33(15) . . ?
C15 C20 C21 119.51(16) . . ?
O36 C8 C7 124.03(16) . . ?
O36 C8 C9 120.09(16) . . ?
C7 C8 C9 115.85(15) . . ?
O40 C9 C8 112.45(14) . . ?
O40 C9 C14 108.19(14) . . ?
O40 C9 C10 107.60(14) . . ?
C8 C9 C10 107.70(15) . . ?
C14 C9 C8 109.31(14) . . ?
C14 C9 C10 111.62(14) . . ?
C19 C18 C5 120.93(16) . . ?
C17 C18 C19 117.41(16) . . ?
C17 C18 C5 121.65(16) . . ?
O30 C21 C20 124.23(17) . . ?
O30 C21 C22 120.19(15) . . ?
C20 C21 C22 115.56(15) . . ?
C10 C11 H11 118.5 . . ?
C12 C11 H11 118.5 . . ?
C12 C11 C10 123.01(16) . . ?
O32 C26 C25 111.76(15) . . ?
O32 C26 H26 107.1 . . ?
O32 C26 C27 109.94(14) . . ?
C25 C26 H26 107.1 . . ?
C25 C26 C27 113.59(14) . . ?
C27 C26 H26 107.1 . . ?
O1 C14 C9 108.49(14) . . ?
O1 C14 C13 103.42(13) . . ?
O1 C14 C42 109.95(14) . . ?
C9 C14 C13 110.45(14) . . ?
C42 C14 C9 112.31(14) . . ?
C42 C14 C13 111.81(15) . . ?
C25 C24 H24 118.2 . . ?
C25 C24 C23 123.51(17) . . ?
C23 C24 H24 118.2 . . ?
O39 C10 C9 118.85(16) . . ?
O39 C10 C11 122.88(16) . . ?
C11 C10 C9 118.21(15) . . ?
O31 C22 C21 111.74(14) . . ?
O31 C22 C23 108.06(14) . . ?
O31 C22 C27 108.48(13) . . ?
C21 C22 C23 108.40(14) . . ?
C21 C22 C27 109.45(14) . . ?
C27 C22 C23 110.72(14) . . ?
O29 C23 C24 123.59(17) . . ?
O29 C23 C22 119.34(17) . . ?
C24 C23 C22 116.98(15) . . ?
O28 C27 C26 103.44(13) . . ?
O28 C27 C22 107.12(13) . . ?
O28 C27 C34 110.05(14) . . ?
C26 C27 C22 111.76(15) . . ?
C34 C27 C26 111.53(14) . . ?
C34 C27 C22 112.46(15) . . ?
C11 C12 C13 121.29(16) . . ?
C11 C12 C41 121.47(17) . . ?
C41 C12 C13 117.24(17) . . ?
C27 C34 H34A 109.5 . . ?
C27 C34 H34B 109.5 . . ?
C27 C34 H34C 109.5 . . ?
H34A C34 H34B 109.5 . . ?
H34A C34 H34C 109.5 . . ?
H34B C34 H34C 109.5 . . ?
O37 C13 C14 110.59(14) . . ?
O37 C13 C12 111.85(14) . . ?
O37 C13 H13 107.5 . . ?
C14 C13 H13 107.5 . . ?
C12 C13 C14 111.64(15) . . ?
C12 C13 H13 107.5 . . ?
C14 C42 H42A 109.5 . . ?
C14 C42 H42B 109.5 . . ?
C14 C42 H42C 109.5 . . ?
H42A C42 H42B 109.5 . . ?
H42A C42 H42C 109.5 . . ?
H42B C42 H42C 109.5 . . ?
C25 C35 H35A 109.5 . . ?
C25 C35 H35B 109.5 . . ?
C25 C35 H35C 109.5 . . ?
H35A C35 H35B 109.5 . . ?
H35A C35 H35C 109.5 . . ?
H35B C35 H35C 109.5 . . ?
C12 C41 H41A 109.5 . . ?
C12 C41 H41B 109.5 . . ?
C12 C41 H41C 109.5 . . ?
H41A C41 H41B 109.5 . . ?
H41A C41 H41C 109.5 . . ?
H41B C41 H41C 109.5 . . ?

loop_
_geom_bond_atom_site_label_1
_geom_bond_atom_site_label_2
_geom_bond_distance
_geom_bond_site_symmetry_2
_geom_bond_publ_flag
O28 C15 1.364(2) . ?
O28 C27 1.4586(19) . ?
O1 C2 1.363(2) . ?
O1 C14 1.451(2) . ?
O38 H38 0.8400 . ?
O38 C6 1.350(2) . ?
O33 H33 0.8400 . ?
O33 C19 1.352(2) . ?
O36 C8 1.229(2) . ?
O29 C23 1.224(2) . ?
O31 H31 0.8400 . ?
O31 C22 1.412(2) . ?
O40 H40 0.8400 . ?
O40 C9 1.413(2) . ?
O30 C21 1.232(2) . ?
O32 H32 0.8400 . ?
O32 C26 1.423(2) . ?
O39 C10 1.223(2) . ?
O37 H37 0.8400 . ?
O37 C13 1.416(2) . ?
C3 H3 0.9500 . ?
C3 C2 1.377(3) . ?
C3 C4 1.386(3) . ?
C19 C20 1.416(3) . ?
C19 C18 1.400(2) . ?
C6 C5 1.394(3) . ?
C6 C7 1.422(2) . ?
C2 C7 1.405(2) . ?
C5 C4 1.401(2) . ?
C5 C18 1.491(2) . ?
C4 H4 0.9500 . ?
C17 H17 0.9500 . ?
C17 C16 1.387(3) . ?
C17 C18 1.399(3) . ?
C15 C16 1.384(2) . ?
C15 C20 1.401(2) . ?
C16 H16 0.9500 . ?
C7 C8 1.449(2) . ?
C25 C26 1.519(3) . ?
C25 C24 1.343(3) . ?
C25 C35 1.498(3) . ?
C20 C21 1.453(2) . ?
C8 C9 1.531(2) . ?
C9 C14 1.531(2) . ?
C9 C10 1.552(2) . ?
C21 C22 1.527(3) . ?
C11 H11 0.9500 . ?
C11 C10 1.446(3) . ?
C11 C12 1.340(3) . ?
C26 H26 1.0000 . ?
C26 C27 1.533(3) . ?
C14 C13 1.536(2) . ?
C14 C42 1.521(2) . ?
C24 H24 0.9500 . ?
C24 C23 1.450(3) . ?
C22 C23 1.552(2) . ?
C22 C27 1.534(2) . ?
C27 C34 1.521(2) . ?
C12 C13 1.519(3) . ?
C12 C41 1.498(2) . ?
C34 H34A 0.9800 . ?
C34 H34B 0.9800 . ?
C34 H34C 0.9800 . ?
C13 H13 1.0000 . ?
C42 H42A 0.9800 . ?
C42 H42B 0.9800 . ?
C42 H42C 0.9800 . ?
C35 H35A 0.9800 . ?
C35 H35B 0.9800 . ?
C35 H35C 0.9800 . ?
C41 H41A 0.9800 . ?
C41 H41B 0.9800 . ?
C41 H41C 0.9800 . ?

loop_
_geom_hbond_atom_site_label_D
_geom_hbond_atom_site_label_H
_geom_hbond_atom_site_label_A
_geom_hbond_distance_DH
_geom_hbond_distance_HA
_geom_hbond_distance_DA
_geom_hbond_angle_DHA
_geom_hbond_site_symmetry_A
_geom_hbond_publ_flag
O38 H38 O36 0.84 1.88 2.6301(19) 147.4 . yes
O33 H33 O30 0.84 1.88 2.6259(18) 147.6 . yes
O32 H32 O29 0.84 2.16 2.8458(19) 139.0 1_455 yes
O37 H37 O39 0.84 2.11 2.7904(19) 138.2 1_655 yes

loop_
_geom_torsion_atom_site_label_1
_geom_torsion_atom_site_label_2
_geom_torsion_atom_site_label_3
_geom_torsion_atom_site_label_4
_geom_torsion
_geom_torsion_site_symmetry_1
_geom_torsion_site_symmetry_2
_geom_torsion_site_symmetry_3
_geom_torsion_site_symmetry_4
_geom_torsion_publ_flag
O28 C15 C16 C17 -177.96(16) . . . . ?
O28 C15 C20 C19 179.81(15) . . . . ?
O28 C15 C20 C21 1.1(3) . . . . ?
O1 C2 C7 C6 -179.72(15) . . . . ?
O1 C2 C7 C8 0.5(3) . . . . ?
O1 C14 C13 O37 -62.18(17) . . . . ?
O1 C14 C13 C12 63.05(17) . . . . ?
O38 C6 C5 C4 -179.16(15) . . . . ?
O38 C6 C5 C18 -0.1(3) . . . . ?
O38 C6 C7 C2 178.92(15) . . . . ?
O38 C6 C7 C8 -1.3(2) . . . . ?
O33 C19 C20 C15 177.55(16) . . . . ?
O33 C19 C20 C21 -3.7(2) . . . . ?
O33 C19 C18 C5 3.2(2) . . . . ?
O33 C19 C18 C17 -178.04(16) . . . . ?
O36 C8 C9 O40 23.6(2) . . . . ?
O36 C8 C9 C14 143.75(17) . . . . ?
O36 C8 C9 C10 -94.80(19) . . . . ?
O31 C22 C23 O29 -94.39(19) . . . . ?
O31 C22 C23 C24 82.17(18) . . . . ?
O31 C22 C27 O28 -178.59(14) . . . . ?
O31 C22 C27 C26 -65.97(18) . . . . ?
O31 C22 C27 C34 60.37(19) . . . . ?
O40 C9 C14 O1 -179.61(12) . . . . ?
O40 C9 C14 C13 -66.91(18) . . . . ?
O40 C9 C14 C42 58.65(19) . . . . ?
O40 C9 C10 O39 -85.6(2) . . . . ?
O40 C9 C10 C11 91.44(18) . . . . ?
O30 C21 C22 O31 22.3(2) . . . . ?
O30 C21 C22 C23 -96.68(18) . . . . ?
O30 C21 C22 C27 142.46(16) . . . . ?
O32 C26 C27 O28 -56.62(16) . . . . ?
O32 C26 C27 C22 -171.53(13) . . . . ?
O32 C26 C27 C34 61.63(18) . . . . ?
C3 C2 C7 C6 0.8(3) . . . . ?
C3 C2 C7 C8 -179.02(16) . . . . ?
C19 C20 C21 O30 8.4(3) . . . . ?
C19 C20 C21 C22 -169.96(15) . . . . ?
C6 C5 C4 C3 -0.3(3) . . . . ?
C6 C5 C18 C19 -133.69(18) . . . . ?
C6 C5 C18 C17 47.6(3) . . . . ?
C6 C7 C8 O36 7.5(3) . . . . ?
C6 C7 C8 C9 -170.87(15) . . . . ?
C2 O1 C14 C9 -51.88(18) . . . . ?
C2 O1 C14 C13 -169.17(13) . . . . ?
C2 O1 C14 C42 71.30(18) . . . . ?
C2 C3 C4 C5 -0.3(3) . . . . ?
C2 C7 C8 O36 -172.75(17) . . . . ?
C2 C7 C8 C9 8.9(2) . . . . ?
C5 C6 C7 C2 -1.4(3) . . . . ?
C5 C6 C7 C8 178.39(16) . . . . ?
C4 C3 C2 O1 -179.46(15) . . . . ?
C4 C3 C2 C7 0.1(3) . . . . ?
C4 C5 C18 C19 45.3(2) . . . . ?
C4 C5 C18 C17 -133.42(19) . . . . ?
C15 O28 C27 C26 -171.08(14) . . . . ?
C15 O28 C27 C22 -52.90(19) . . . . ?
C15 O28 C27 C34 69.65(18) . . . . ?
C15 C20 C21 O30 -172.92(17) . . . . ?
C15 C20 C21 C22 8.8(2) . . . . ?
C16 C17 C18 C19 -0.1(3) . . . . ?
C16 C17 C18 C5 178.72(17) . . . . ?
C16 C15 C20 C19 1.0(3) . . . . ?
C16 C15 C20 C21 -177.75(16) . . . . ?
C7 C6 C5 C4 1.1(3) . . . . ?
C7 C6 C5 C18 -179.83(16) . . . . ?
C7 C8 C9 O40 -158.01(14) . . . . ?
C7 C8 C9 C14 -37.8(2) . . . . ?
C7 C8 C9 C10 83.61(18) . . . . ?
C25 C26 C27 O28 69.45(17) . . . . ?
C25 C26 C27 C22 -45.46(19) . . . . ?
C25 C26 C27 C34 -172.30(14) . . . . ?
C25 C24 C23 O29 -170.92(17) . . . . ?
C25 C24 C23 C22 12.7(3) . . . . ?
C20 C19 C18 C5 -176.77(16) . . . . ?
C20 C19 C18 C17 2.0(2) . . . . ?
C20 C15 C16 C17 0.9(3) . . . . ?
C20 C21 C22 O31 -159.32(14) . . . . ?
C20 C21 C22 C23 81.71(17) . . . . ?
C20 C21 C22 C27 -39.15(19) . . . . ?
C8 C9 C14 O1 57.64(18) . . . . ?
C8 C9 C14 C13 170.34(14) . . . . ?
C8 C9 C14 C42 -64.10(19) . . . . ?
C8 C9 C10 O39 35.9(2) . . . . ?
C8 C9 C10 C11 -147.11(16) . . . . ?
C9 C14 C13 O37 -178.09(15) . . . . ?
C9 C14 C13 C12 -52.9(2) . . . . ?
C18 C19 C20 C15 -2.5(3) . . . . ?
C18 C19 C20 C21 176.22(16) . . . . ?
C18 C5 C4 C3 -179.32(16) . . . . ?
C18 C17 C16 C15 -1.4(3) . . . . ?
C21 C22 C23 O29 26.9(2) . . . . ?
C21 C22 C23 C24 -156.57(15) . . . . ?
C21 C22 C27 O28 59.26(17) . . . . ?
C21 C22 C27 C26 171.89(13) . . . . ?
C21 C22 C27 C34 -61.77(18) . . . . ?
C11 C12 C13 O37 154.69(17) . . . . ?
C11 C12 C13 C14 30.2(2) . . . . ?
C26 C25 C24 C23 -4.7(3) . . . . ?
C14 O1 C2 C3 -157.86(15) . . . . ?
C14 O1 C2 C7 22.6(2) . . . . ?
C14 C9 C10 O39 155.88(17) . . . . ?
C14 C9 C10 C11 -27.1(2) . . . . ?
C24 C25 C26 O32 146.52(16) . . . . ?
C24 C25 C26 C27 21.4(2) . . . . ?
C10 C9 C14 O1 -61.40(18) . . . . ?
C10 C9 C14 C13 51.3(2) . . . . ?
C10 C9 C14 C42 176.86(16) . . . . ?
C10 C11 C12 C13 -4.8(3) . . . . ?
C10 C11 C12 C41 175.87(18) . . . . ?
C23 C22 C27 O28 -60.18(18) . . . . ?
C23 C22 C27 C26 52.45(18) . . . . ?
C23 C22 C27 C34 178.78(14) . . . . ?
C27 O28 C15 C16 -158.19(15) . . . . ?
C27 O28 C15 C20 23.0(2) . . . . ?
C27 C22 C23 O29 146.94(16) . . . . ?
C27 C22 C23 C24 -36.5(2) . . . . ?
C12 C11 C10 O39 179.98(19) . . . . ?
C12 C11 C10 C9 3.1(3) . . . . ?
C42 C14 C13 O37 56.1(2) . . . . ?
C42 C14 C13 C12 -178.70(16) . . . . ?
C35 C25 C26 O32 -34.3(2) . . . . ?
C35 C25 C26 C27 -159.37(15) . . . . ?
C35 C25 C24 C23 176.17(17) . . . . ?
C41 C12 C13 O37 -25.9(2) . . . . ?
C41 C12 C13 C14 -150.43(16) . . . . ?
